data_4123322
loop_
_publ_author_name
'Kubota, Natsumi'
'Segawa, Yasutomo'
'Itami, Kenichiro'

_publ_section_title
;
 \h(6)-Cycloparaphenylene Transition Metal Complexes: Synthesis,
 Structure, Photophysical Properties, and Application to the Selective
 Monofunctionalization of Cycloparaphenylenes.
;
_journal_issue 3
_journal_name_full 'Journal of the American Chemical Society'
_journal_page_first 1356
_journal_page_last 1361
_journal_paper_doi 10.1021/ja512271p
_journal_volume 137
_journal_year 2015
_chemical_formula_sum 'C67 H60 Cr O3'
_chemical_formula_weight 965.15
_chemical_name_systematic
; 
 ? 
;
_space_group_IT_number 61
_symmetry_cell_setting orthorhombic
_symmetry_space_group_name_Hall '-P 2ac 2ab'
_symmetry_space_group_name_H-M 'P b c a'
_atom_sites_solution_hydrogens geom
_atom_sites_solution_primary direct
_atom_sites_solution_secondary difmap
_audit_creation_method SHELXL-97
_cell_angle_alpha 90.00
_cell_angle_beta 90.00
_cell_angle_gamma 90.00
_cell_formula_units_Z 8
_cell_length_a 13.372(3)
_cell_length_b 29.829(8)
_cell_length_c 26.681(7)
_cell_measurement_reflns_used 11156
_cell_measurement_temperature 103(2)
_cell_measurement_theta_max 25.3476
_cell_measurement_theta_min 3.0468
_cell_volume 10642(5)
_computing_cell_refinement 'RIGAKU CrystalClear'
_computing_data_collection 'RIGAKU CrystalClear'
_computing_data_reduction 'RIGAKU CrystalClear'
_computing_molecular_graphics ORTEP-III
_computing_structure_refinement 'SHELXL-97 (Sheldrick, 1997)'
_computing_structure_solution SHELXS-97
_diffrn_ambient_temperature 103(2)
_diffrn_measured_fraction_theta_full 0.998
_diffrn_measured_fraction_theta_max 0.998
_diffrn_measurement_device_type
;
Saturn724 CCD (4x4 bin mode) with MicroMax-007
;
_diffrn_radiation_monochromator graphite
_diffrn_radiation_source 'fine-focus sealed tube'
_diffrn_radiation_type MoK\a
_diffrn_radiation_wavelength 0.71075
_diffrn_reflns_av_R_equivalents 0.1327
_diffrn_reflns_av_sigmaI/netI 0.0605
_diffrn_reflns_limit_h_max 15
_diffrn_reflns_limit_h_min -15
_diffrn_reflns_limit_k_max 35
_diffrn_reflns_limit_k_min -35
_diffrn_reflns_limit_l_max 31
_diffrn_reflns_limit_l_min -31
_diffrn_reflns_number 118984
_diffrn_reflns_theta_full 25.00
_diffrn_reflns_theta_max 25.00
_diffrn_reflns_theta_min 3.05
_exptl_absorpt_coefficient_mu 0.262
_exptl_absorpt_correction_T_max 0.9948
_exptl_absorpt_correction_T_min 0.9618
_exptl_absorpt_correction_type multi-scan
_exptl_absorpt_process_details 'Jacobson, R. (1998) Private communication'
_exptl_crystal_colour Yellow
_exptl_crystal_density_diffrn 1.205
_exptl_crystal_density_method 'not measured'
_exptl_crystal_description Block
_exptl_crystal_F_000 4080
_exptl_crystal_size_max 0.15
_exptl_crystal_size_mid 0.10
_exptl_crystal_size_min 0.02
_refine_diff_density_max 0.758
_refine_diff_density_min -0.461
_refine_diff_density_rms 0.082
_refine_ls_extinction_method none
_refine_ls_goodness_of_fit_ref 1.271
_refine_ls_hydrogen_treatment constr
_refine_ls_matrix_type full
_refine_ls_number_parameters 644
_refine_ls_number_reflns 9352
_refine_ls_number_restraints 158
_refine_ls_restrained_S_all 1.280
_refine_ls_R_factor_all 0.1622
_refine_ls_R_factor_gt 0.1343
_refine_ls_shift/su_max 0.000
_refine_ls_shift/su_mean 0.000
_refine_ls_structure_factor_coef Fsqd
_refine_ls_weighting_details 'calc w=1/[\s^2^(Fo^2^)+(0.1289P)^2^+18.5540P] where P=(Fo^2^+2Fc^2^)/3'
_refine_ls_weighting_scheme calc
_refine_ls_wR_factor_gt 0.3042
_refine_ls_wR_factor_ref 0.3221
_reflns_number_gt 7483
_reflns_number_total 9352
_reflns_threshold_expression >2sigma(I)
_cod_data_source_file ja512271p_si_002.cif
_cod_data_source_block Cr9CPP
_cod_depositor_comments
;
The following automatic conversions were performed:
'_atom_site_symetry_multiplicity' tag replaced with
'_atom_site_symmetry_multiplicity'.

Automatic conversion script
Id: cif_correct_tags 1440 2010-10-19 06:21:57Z saulius 

The following automatic conversions were performed:

'_exptl_absorpt_correction_type' value 'Multi-scan' changed to
'multi-scan' according to
/usr/data/users/saulius/automatic-downloads/current/ACS/lib/dictionaries/cif_core.dic
dictionary named 'cif_core.dic' version 2.4.2 from 2011-04-26.

Automatic conversion script
Id: cif_fix_values 3008 2015-01-20 13:52:24Z robertas 
;
_cod_original_sg_symbol_H-M Pbca
_cod_database_code 4123322

loop_
_symmetry_equiv_pos_as_xyz
'x, y, z'
'-x+1/2, -y, z+1/2'
'x+1/2, -y+1/2, -z'
'-x, y+1/2, -z+1/2'
'-x, -y, -z'
'x-1/2, y, -z-1/2'
'-x-1/2, y-1/2, z'
'x, -y-1/2, z-1/2'

loop_
_atom_site_label
_atom_site_type_symbol
_atom_site_fract_x
_atom_site_fract_y
_atom_site_fract_z
_atom_site_U_iso_or_equiv
_atom_site_adp_type
_atom_site_occupancy
_atom_site_symmetry_multiplicity
_atom_site_calc_flag
_atom_site_refinement_flags
Cr1 Cr 0.27760(7) 0.72187(3) 0.46686(3) 0.0350(3) Uani 1 1 d .
C1 C 0.3820(5) 0.7610(2) 0.4559(2) 0.0439(16) Uani 1 1 d .
O1 O 0.4481(4) 0.78576(19) 0.45092(18) 0.0630(15) Uani 1 1 d .
C2 C 0.1897(5) 0.7681(2) 0.4522(2) 0.0392(15) Uani 1 1 d .
O2 O 0.1363(4) 0.79702(16) 0.44280(17) 0.0519(12) Uani 1 1 d .
C3 C 0.2701(4) 0.7059(2) 0.4003(3) 0.0429(15) Uani 1 1 d .
O3 O 0.2627(3) 0.69557(17) 0.35851(17) 0.0528(12) Uani 1 1 d .
C4 C 0.3041(4) 0.72027(19) 0.5512(2) 0.0329(13) Uani 1 1 d .
C5 C 0.2016(4) 0.7138(2) 0.5401(2) 0.0335(13) Uani 1 1 d .
H1 H 0.1520 0.7369 0.5511 0.040 Uiso 1 1 calc R
C6 C 0.1696(4) 0.67832(19) 0.5096(2) 0.0339(13) Uani 1 1 d .
H2 H 0.0980 0.6773 0.4987 0.041 Uiso 1 1 calc R
C7 C 0.2380(4) 0.6494(2) 0.4873(2) 0.0371(14) Uani 1 1 d .
C8 C 0.3422(4) 0.6582(2) 0.4939(2) 0.0370(14) Uani 1 1 d .
H3 H 0.3922 0.6419 0.4727 0.044 Uiso 1 1 calc R
C9 C 0.3739(4) 0.6927(2) 0.5251(2) 0.0335(13) Uani 1 1 d .
H4 H 0.4465 0.7008 0.5258 0.040 Uiso 1 1 calc R
C10 C 0.2094(4) 0.6045(2) 0.4672(2) 0.0346(13) Uani 1 1 d .
C11 C 0.2635(4) 0.5821(2) 0.4297(2) 0.0394(14) Uani 1 1 d .
H5 H 0.3051 0.5987 0.4076 0.047 Uiso 1 1 calc R
C12 C 0.2567(5) 0.5360(2) 0.4247(2) 0.0434(16) Uani 1 1 d .
H6 H 0.2920 0.5215 0.3983 0.052 Uiso 1 1 calc R
C13 C 0.1993(5) 0.5104(2) 0.4574(2) 0.0417(15) Uani 1 1 d .
C14 C 0.1380(4) 0.5340(2) 0.4911(2) 0.0412(15) Uani 1 1 d .
H7 H 0.0923 0.5177 0.5115 0.049 Uiso 1 1 calc R
C15 C 0.1424(4) 0.5797(2) 0.4954(2) 0.0358(14) Uani 1 1 d .
H8 H 0.0987 0.5945 0.5180 0.043 Uiso 1 1 calc R
C16 C 0.2138(5) 0.4616(2) 0.4652(2) 0.0435(15) Uani 1 1 d .
C17 C 0.1388(5) 0.4347(2) 0.4866(2) 0.0454(16) Uani 1 1 d .
H9 H 0.0709 0.4436 0.4838 0.054 Uiso 1 1 calc R
C18 C 0.1620(5) 0.3957(2) 0.5114(3) 0.0460(16) Uani 1 1 d .
H10 H 0.1096 0.3779 0.5248 0.055 Uiso 1 1 calc R
C19 C 0.2615(5) 0.3817(2) 0.5173(3) 0.0482(17) Uani 1 1 d .
C20 C 0.3342(5) 0.4041(2) 0.4882(3) 0.0519(18) Uani 1 1 d .
H11 H 0.4002 0.3926 0.4861 0.062 Uiso 1 1 calc R
C21 C 0.3089(5) 0.4429(2) 0.4628(2) 0.0459(16) Uani 1 1 d .
H12 H 0.3583 0.4574 0.4430 0.055 Uiso 1 1 calc R
C22 C 0.2936(5) 0.3546(2) 0.5606(3) 0.0455(16) Uani 1 1 d .
C23 C 0.2403(5) 0.3603(2) 0.6055(3) 0.0478(16) Uani 1 1 d .
H13 H 0.1731 0.3705 0.6041 0.057 Uiso 1 1 calc R
C24 C 0.2831(5) 0.3515(2) 0.6517(3) 0.0514(18) Uani 1 1 d .
H14 H 0.2446 0.3557 0.6813 0.062 Uiso 1 1 calc R
C25 C 0.3825(5) 0.3366(2) 0.6556(3) 0.0484(17) Uani 1 1 d .
C26 C 0.4302(5) 0.3242(2) 0.6110(3) 0.0494(17) Uani 1 1 d .
H15 H 0.4934 0.3097 0.6123 0.059 Uiso 1 1 calc R
C27 C 0.3865(5) 0.3329(2) 0.5651(3) 0.0463(17) Uani 1 1 d .
H16 H 0.4205 0.3239 0.5355 0.056 Uiso 1 1 calc R
C28 C 0.4367(5) 0.3440(2) 0.7027(3) 0.0483(17) Uani 1 1 d .
C29 C 0.3892(5) 0.3482(2) 0.7490(3) 0.0502(17) Uani 1 1 d .
H17 H 0.3249 0.3352 0.7533 0.060 Uiso 1 1 calc R
C30 C 0.4322(5) 0.3707(2) 0.7886(3) 0.0482(17) Uani 1 1 d .
H18 H 0.3959 0.3740 0.8189 0.058 Uiso 1 1 calc R
C31 C 0.5293(5) 0.3889(2) 0.7848(3) 0.0490(17) Uani 1 1 d .
C32 C 0.5816(5) 0.3774(3) 0.7415(3) 0.0578(19) Uani 1 1 d .
H19 H 0.6507 0.3846 0.7394 0.069 Uiso 1 1 calc R
C33 C 0.5377(5) 0.3562(3) 0.7022(3) 0.0577(19) Uani 1 1 d .
H20 H 0.5767 0.3496 0.6734 0.069 Uiso 1 1 calc R
C34 C 0.5628(5) 0.4253(2) 0.8184(3) 0.0517(18) Uani 1 1 d .
C35 C 0.5104(6) 0.4393(3) 0.8595(3) 0.063(2) Uani 1 1 d .
H21 H 0.4624 0.4199 0.8743 0.075 Uiso 1 1 calc R
C36 C 0.5263(6) 0.4817(3) 0.8802(3) 0.067(2) Uani 1 1 d .
H22 H 0.4878 0.4904 0.9085 0.081 Uiso 1 1 calc R
C37 C 0.5958(5) 0.5118(3) 0.8612(3) 0.0543(18) Uani 1 1 d .
C38 C 0.6571(6) 0.4947(3) 0.8237(3) 0.070(2) Uani 1 1 d .
H23 H 0.7110 0.5125 0.8118 0.084 Uiso 1 1 calc R
C39 C 0.6421(6) 0.4529(3) 0.8032(4) 0.074(2) Uani 1 1 d .
H24 H 0.6867 0.4424 0.7781 0.089 Uiso 1 1 calc R
C40 C 0.5920(5) 0.5608(3) 0.8695(2) 0.0551(19) Uani 1 1 d .
C41 C 0.4997(6) 0.5819(3) 0.8750(3) 0.059(2) Uani 1 1 d .
H25 H 0.4437 0.5650 0.8863 0.071 Uiso 1 1 calc R
C42 C 0.4881(6) 0.6270(3) 0.8643(3) 0.062(2) Uani 1 1 d .
H26 H 0.4244 0.6406 0.8684 0.074 Uiso 1 1 calc R
C43 C 0.5689(5) 0.6528(3) 0.8476(2) 0.0541(18) Uani 1 1 d .
C44 C 0.6629(6) 0.6338(3) 0.8499(3) 0.062(2) Uani 1 1 d .
H27 H 0.7200 0.6519 0.8438 0.074 Uiso 1 1 calc R
C45 C 0.6756(6) 0.5881(3) 0.8611(3) 0.0563(19) Uani 1 1 d .
H28 H 0.7410 0.5758 0.8630 0.068 Uiso 1 1 calc R
C46 C 0.5481(6) 0.6941(3) 0.8165(3) 0.0553(19) Uani 1 1 d .
C47 C 0.4598(6) 0.7194(3) 0.8214(3) 0.060(2) Uani 1 1 d .
H29 H 0.4226 0.7184 0.8517 0.072 Uiso 1 1 calc R
C48 C 0.4274(6) 0.7457(2) 0.7823(2) 0.0551(19) Uani 1 1 d .
H30 H 0.3683 0.7629 0.7865 0.066 Uiso 1 1 calc R
C49 C 0.4781(5) 0.7479(2) 0.7367(2) 0.0460(16) Uani 1 1 d .
C50 C 0.5729(5) 0.7280(2) 0.7352(3) 0.0505(17) Uani 1 1 d .
H31 H 0.6146 0.7328 0.7069 0.061 Uiso 1 1 calc R
C51 C 0.6070(5) 0.7013(2) 0.7741(3) 0.0531(18) Uani 1 1 d .
H32 H 0.6712 0.6877 0.7718 0.064 Uiso 1 1 calc R
C52 C 0.4288(5) 0.7604(2) 0.6891(2) 0.0406(15) Uani 1 1 d .
C53 C 0.3269(5) 0.7524(2) 0.6844(2) 0.0401(15) Uani 1 1 d .
H33 H 0.2863 0.7517 0.7136 0.048 Uiso 1 1 calc R
C54 C 0.2837(4) 0.74555(19) 0.6384(2) 0.0354(14) Uani 1 1 d .
H34 H 0.2139 0.7398 0.6364 0.042 Uiso 1 1 calc R
C55 C 0.3400(4) 0.74676(19) 0.5947(2) 0.0357(14) Uani 1 1 d .
C56 C 0.4390(4) 0.76273(19) 0.5987(2) 0.0389(14) Uani 1 1 d .
H35 H 0.4764 0.7690 0.5693 0.047 Uiso 1 1 calc R
C57 C 0.4813(5) 0.7692(2) 0.6449(2) 0.0445(16) Uani 1 1 d .
H36 H 0.5481 0.7799 0.6469 0.053 Uiso 1 1 calc R
C58 C 0.4027(11) 0.5346(6) 0.5584(6) 0.183(7) Uani 1 1 d DU
H37 H 0.4410 0.5532 0.5818 0.274 Uiso 1 1 calc R
H38 H 0.3461 0.5519 0.5452 0.274 Uiso 1 1 calc R
H39 H 0.4460 0.5253 0.5306 0.274 Uiso 1 1 calc R
C59 C 0.3637(10) 0.4930(5) 0.5856(5) 0.147(5) Uani 1 1 d DU
H40 H 0.3173 0.4763 0.5635 0.176 Uiso 1 1 calc R
H41 H 0.3267 0.5021 0.6161 0.176 Uiso 1 1 calc R
C60 C 0.4532(11) 0.4626(5) 0.6003(5) 0.178(6) Uani 1 1 d DU
H42 H 0.4284 0.4315 0.6036 0.214 Uiso 1 1 calc R
H43 H 0.5019 0.4630 0.5723 0.214 Uiso 1 1 calc R
C61 C 0.5056(11) 0.4741(7) 0.6458(6) 0.204(7) Uani 1 1 d DU
H44 H 0.5352 0.5043 0.6417 0.245 Uiso 1 1 calc R
H45 H 0.5612 0.4527 0.6506 0.245 Uiso 1 1 calc R
C62 C 0.4396(11) 0.4740(6) 0.6934(5) 0.179(6) Uani 1 1 d DU
H46 H 0.3767 0.4896 0.6864 0.269 Uiso 1 1 calc R
H47 H 0.4750 0.4892 0.7207 0.269 Uiso 1 1 calc R
H48 H 0.4254 0.4430 0.7032 0.269 Uiso 1 1 calc R
C63 C 0.4475(12) 0.6284(6) 0.6665(8) 0.225(8) Uani 1 1 d DU
H49 H 0.4340 0.6224 0.7020 0.337 Uiso 1 1 calc R
H50 H 0.4124 0.6063 0.6459 0.337 Uiso 1 1 calc R
H51 H 0.4242 0.6586 0.6580 0.337 Uiso 1 1 calc R
C64 C 0.5616(13) 0.6250(6) 0.6567(7) 0.198(8) Uani 1 1 d DU
H52 H 0.5728 0.6143 0.6220 0.238 Uiso 1 1 calc R
H53 H 0.5917 0.6552 0.6596 0.238 Uiso 1 1 calc R
C65 C 0.6137(13) 0.5932(8) 0.6935(9) 0.261(10) Uani 1 1 d DU
H54 H 0.5864 0.5625 0.6895 0.313 Uiso 1 1 calc R
H55 H 0.6004 0.6030 0.7283 0.313 Uiso 1 1 calc R
C66 C 0.7312(14) 0.5926(9) 0.6836(11) 0.292(11) Uani 1 1 d DU
H56 H 0.7437 0.5896 0.6472 0.350 Uiso 1 1 calc R
H57 H 0.7605 0.6214 0.6948 0.350 Uiso 1 1 calc R
C67 C 0.7822(16) 0.5537(10) 0.7116(11) 0.319(13) Uani 1 1 d DU
H58 H 0.8541 0.5541 0.7046 0.479 Uiso 1 1 calc R
H59 H 0.7537 0.5251 0.7003 0.479 Uiso 1 1 calc R
H60 H 0.7712 0.5570 0.7477 0.479 Uiso 1 1 calc R

loop_
_atom_site_aniso_label
_atom_site_aniso_U_11
_atom_site_aniso_U_22
_atom_site_aniso_U_33
_atom_site_aniso_U_23
_atom_site_aniso_U_13
_atom_site_aniso_U_12
Cr1 0.0290(5) 0.0428(6) 0.0332(5) 0.0018(4) 0.0018(4) -0.0007(4)
C1 0.039(4) 0.064(4) 0.029(3) 0.006(3) -0.005(3) 0.001(3)
O1 0.049(3) 0.090(4) 0.050(3) 0.012(3) -0.007(2) -0.033(3)
C2 0.039(4) 0.039(4) 0.039(3) 0.000(3) 0.003(3) -0.010(3)
O2 0.054(3) 0.047(3) 0.055(3) -0.001(2) -0.010(2) 0.009(2)
C3 0.031(3) 0.054(4) 0.044(4) 0.003(3) 0.001(3) 0.003(3)
O3 0.053(3) 0.070(3) 0.035(3) -0.001(2) 0.001(2) -0.001(2)
C4 0.030(3) 0.039(3) 0.031(3) 0.003(3) 0.004(2) -0.005(3)
C5 0.029(3) 0.038(3) 0.033(3) 0.007(3) 0.005(2) 0.006(3)
C6 0.034(3) 0.039(3) 0.028(3) 0.000(3) -0.003(3) 0.005(3)
C7 0.039(3) 0.042(4) 0.030(3) 0.006(3) 0.001(3) -0.001(3)
C8 0.031(3) 0.050(4) 0.030(3) -0.006(3) 0.003(2) 0.008(3)
C9 0.027(3) 0.041(3) 0.032(3) 0.001(3) 0.005(2) 0.002(3)
C10 0.033(3) 0.041(3) 0.029(3) -0.001(3) 0.000(3) 0.000(3)
C11 0.036(3) 0.050(4) 0.032(3) 0.003(3) 0.003(3) -0.004(3)
C12 0.039(3) 0.056(4) 0.035(3) -0.011(3) 0.004(3) -0.003(3)
C13 0.040(3) 0.041(4) 0.045(4) -0.008(3) -0.003(3) -0.003(3)
C14 0.032(3) 0.048(4) 0.043(4) -0.003(3) 0.002(3) -0.006(3)
C15 0.032(3) 0.040(3) 0.036(3) -0.005(3) -0.001(3) 0.001(3)
C16 0.046(4) 0.044(4) 0.041(4) -0.009(3) -0.001(3) -0.001(3)
C17 0.037(4) 0.049(4) 0.051(4) -0.007(3) -0.004(3) -0.007(3)
C18 0.038(4) 0.046(4) 0.053(4) -0.009(3) -0.003(3) -0.008(3)
C19 0.047(4) 0.043(4) 0.055(4) -0.018(3) 0.007(3) -0.002(3)
C20 0.052(4) 0.050(4) 0.054(4) -0.013(3) 0.020(3) 0.003(3)
C21 0.048(4) 0.042(4) 0.048(4) -0.005(3) 0.011(3) 0.001(3)
C22 0.039(4) 0.036(4) 0.062(4) -0.009(3) 0.009(3) -0.006(3)
C23 0.038(4) 0.043(4) 0.062(5) -0.007(3) 0.008(3) 0.001(3)
C24 0.042(4) 0.043(4) 0.070(5) -0.001(3) 0.021(4) 0.002(3)
C25 0.051(4) 0.032(3) 0.062(4) -0.003(3) 0.015(4) 0.002(3)
C26 0.042(4) 0.036(4) 0.071(5) -0.009(3) 0.005(4) 0.005(3)
C27 0.043(4) 0.030(3) 0.066(5) -0.009(3) 0.013(3) -0.004(3)
C28 0.045(4) 0.032(3) 0.067(5) -0.002(3) 0.011(4) 0.010(3)
C29 0.047(4) 0.034(3) 0.070(5) -0.002(3) 0.003(4) -0.002(3)
C30 0.052(4) 0.044(4) 0.049(4) 0.014(3) 0.009(3) -0.002(3)
C31 0.046(4) 0.048(4) 0.053(4) 0.014(3) -0.002(3) 0.003(3)
C32 0.038(4) 0.078(5) 0.057(5) 0.011(4) -0.001(3) 0.007(4)
C33 0.044(4) 0.072(5) 0.058(5) 0.001(4) 0.009(4) 0.014(4)
C34 0.048(4) 0.052(4) 0.056(4) 0.020(3) -0.005(4) 0.004(3)
C35 0.066(5) 0.082(6) 0.040(4) 0.005(4) 0.004(4) -0.025(4)
C36 0.072(5) 0.100(7) 0.030(4) -0.005(4) 0.006(4) -0.023(5)
C37 0.056(4) 0.068(5) 0.038(4) 0.007(3) -0.009(3) -0.010(4)
C38 0.044(4) 0.071(6) 0.094(6) 0.001(5) 0.014(4) -0.004(4)
C39 0.052(5) 0.063(5) 0.108(7) 0.002(5) 0.019(5) 0.005(4)
C40 0.055(5) 0.073(5) 0.037(4) 0.004(3) -0.003(3) -0.001(4)
C41 0.055(5) 0.079(6) 0.044(4) 0.005(4) 0.005(3) -0.014(4)
C42 0.061(5) 0.081(6) 0.043(4) -0.016(4) -0.001(4) 0.014(4)
C43 0.053(4) 0.072(5) 0.037(4) -0.013(3) -0.011(3) -0.006(4)
C44 0.056(5) 0.079(6) 0.051(4) -0.009(4) -0.019(4) -0.013(4)
C45 0.050(4) 0.070(5) 0.048(4) 0.003(4) -0.014(3) -0.001(4)
C46 0.059(5) 0.066(5) 0.040(4) -0.011(4) -0.020(3) -0.009(4)
C47 0.067(5) 0.069(5) 0.044(4) -0.023(4) -0.007(4) 0.010(4)
C48 0.061(4) 0.063(5) 0.041(4) -0.017(3) -0.015(4) 0.005(4)
C49 0.045(4) 0.049(4) 0.045(4) -0.012(3) -0.011(3) -0.001(3)
C50 0.045(4) 0.058(4) 0.048(4) -0.009(3) -0.007(3) -0.010(3)
C51 0.043(4) 0.062(5) 0.054(4) -0.009(4) -0.015(3) -0.008(3)
C52 0.040(4) 0.034(3) 0.048(4) -0.010(3) -0.005(3) -0.002(3)
C53 0.043(4) 0.038(3) 0.040(4) -0.008(3) 0.009(3) 0.007(3)
C54 0.032(3) 0.036(3) 0.038(3) -0.002(3) 0.004(3) 0.003(3)
C55 0.041(3) 0.033(3) 0.034(3) 0.000(2) 0.002(3) 0.010(3)
C56 0.036(3) 0.035(3) 0.046(4) -0.002(3) 0.010(3) -0.005(3)
C57 0.038(4) 0.045(4) 0.050(4) -0.010(3) -0.002(3) -0.007(3)
C58 0.118(11) 0.247(17) 0.183(14) -0.082(14) 0.017(10) -0.032(11)
C59 0.135(11) 0.171(13) 0.134(11) -0.043(10) 0.027(9) 0.024(10)
C60 0.144(11) 0.210(13) 0.181(13) -0.115(11) -0.043(10) 0.057(10)
C61 0.152(12) 0.268(17) 0.192(15) -0.029(14) 0.062(12) 0.072(13)
C62 0.128(11) 0.207(15) 0.202(15) 0.063(12) 0.033(11) 0.045(11)
C63 0.165(14) 0.169(14) 0.34(2) -0.123(14) -0.030(15) 0.032(12)
C64 0.221(16) 0.171(14) 0.204(15) -0.106(12) 0.072(14) -0.038(13)
C65 0.239(18) 0.254(19) 0.29(2) -0.045(16) 0.009(17) -0.038(17)
C66 0.231(19) 0.34(2) 0.30(2) -0.013(19) 0.104(17) -0.010(19)
C67 0.29(2) 0.38(3) 0.29(2) 0.08(2) 0.120(19) 0.03(2)

loop_
_atom_type_symbol
_atom_type_description
_atom_type_scat_dispersion_real
_atom_type_scat_dispersion_imag
_atom_type_scat_source
C C 0.0033 0.0016 'International Tables Vol C Tables 4.2.6.8 and 6.1.1.4'
H H 0.0000 0.0000 'International Tables Vol C Tables 4.2.6.8 and 6.1.1.4'
Cr Cr 0.3209 0.6236 'International Tables Vol C Tables 4.2.6.8 and 6.1.1.4'
O O 0.0106 0.0060 'International Tables Vol C Tables 4.2.6.8 and 6.1.1.4'

loop_
_geom_angle_atom_site_label_1
_geom_angle_atom_site_label_2
_geom_angle_atom_site_label_3
_geom_angle
C3 Cr1 C1 93.0(3)
C3 Cr1 C2 87.4(3)
C1 Cr1 C2 88.6(3)
C3 Cr1 C9 127.7(2)
C1 Cr1 C9 85.4(2)
C2 Cr1 C9 144.6(2)
C3 Cr1 C8 96.5(3)
C1 Cr1 C8 107.5(3)
C2 Cr1 C8 163.1(2)
C9 Cr1 C8 36.8(2)
C3 Cr1 C5 142.9(3)
C1 Cr1 C5 123.8(3)
C2 Cr1 C5 88.6(2)
C9 Cr1 C5 66.6(2)
C8 Cr1 C5 78.4(2)
C3 Cr1 C6 107.7(2)
C1 Cr1 C6 158.7(2)
C2 Cr1 C6 97.4(2)
C9 Cr1 C6 77.9(2)
C8 Cr1 C6 65.8(2)
C5 Cr1 C6 36.6(2)
C3 Cr1 C4 162.9(3)
C1 Cr1 C4 93.0(2)
C2 Cr1 C4 108.8(2)
C9 Cr1 C4 37.1(2)
C8 Cr1 C4 66.4(2)
C5 Cr1 C4 36.7(2)
C6 Cr1 C4 65.7(2)
C3 Cr1 C7 88.5(3)
C1 Cr1 C7 144.2(3)
C2 Cr1 C7 127.2(2)
C9 Cr1 C7 66.0(2)
C8 Cr1 C7 37.0(2)
C5 Cr1 C7 65.3(2)
C6 Cr1 C7 35.6(2)
C4 Cr1 C7 77.4(2)
O1 C1 Cr1 177.4(5)
O2 C2 Cr1 179.0(6)
O3 C3 Cr1 178.1(6)
C5 C4 C9 117.0(5)
C5 C4 C55 123.2(5)
C9 C4 C55 118.5(5)
C5 C4 Cr1 69.3(3)
C9 C4 Cr1 68.4(3)
C55 C4 Cr1 144.3(4)
C6 C5 C4 121.2(5)
C6 C5 Cr1 73.1(3)
C4 C5 Cr1 74.0(3)
C6 C5 H1 119.2
C4 C5 H1 119.2
Cr1 C5 H1 119.2
C7 C6 C5 121.1(5)
C7 C6 Cr1 73.8(3)
C5 C6 Cr1 70.3(3)
C7 C6 H2 119.0
C5 C6 H2 119.0
Cr1 C6 H2 119.0
C6 C7 C8 118.4(6)
C6 C7 C10 122.9(5)
C8 C7 C10 117.3(5)
C6 C7 Cr1 70.6(3)
C8 C7 Cr1 68.3(3)
C10 C7 Cr1 145.1(4)
C9 C8 C7 120.4(5)
C9 C8 Cr1 71.2(3)
C7 C8 Cr1 74.7(3)
C9 C8 H3 119.6
C7 C8 H3 119.6
Cr1 C8 H3 119.6
C8 C9 C4 121.4(5)
C8 C9 Cr1 72.0(3)
C4 C9 Cr1 74.5(3)
C8 C9 H4 119.1
C4 C9 H4 119.1
Cr1 C9 H4 119.1
C15 C10 C11 117.6(6)
C15 C10 C7 116.8(5)
C11 C10 C7 123.6(5)
C12 C11 C10 120.6(6)
C12 C11 H5 119.7
C10 C11 H5 119.7
C11 C12 C13 121.3(6)
C11 C12 H6 119.4
C13 C12 H6 119.4
C12 C13 C14 116.8(6)
C12 C13 C16 123.6(6)
C14 C13 C16 118.5(6)
C15 C14 C13 121.7(6)
C15 C14 H7 119.1
C13 C14 H7 119.1
C14 C15 C10 121.1(6)
C14 C15 H8 119.5
C10 C15 H8 119.5
C21 C16 C17 116.3(6)
C21 C16 C13 120.4(6)
C17 C16 C13 121.6(6)
C18 C17 C16 121.2(6)
C18 C17 H9 119.4
C16 C17 H9 119.4
C17 C18 C19 121.4(6)
C17 C18 H10 119.3
C19 C18 H10 119.3
C18 C19 C20 116.7(7)
C18 C19 C22 121.9(6)
C20 C19 C22 119.3(6)
C21 C20 C19 119.8(6)
C21 C20 H11 120.1
C19 C20 H11 120.1
C20 C21 C16 122.4(6)
C20 C21 H12 118.8
C16 C21 H12 118.8
C23 C22 C27 115.5(7)
C23 C22 C19 117.0(6)
C27 C22 C19 125.3(6)
C24 C23 C22 121.9(6)
C24 C23 H13 119.1
C22 C23 H13 119.1
C23 C24 C25 121.0(6)
C23 C24 H14 119.5
C25 C24 H14 119.5
C26 C25 C24 116.9(7)
C26 C25 C28 122.9(6)
C24 C25 C28 118.8(6)
C27 C26 C25 120.8(6)
C27 C26 H15 119.6
C25 C26 H15 119.6
C26 C27 C22 122.5(6)
C26 C27 H16 118.8
C22 C27 H16 118.8
C29 C28 C33 115.2(7)
C29 C28 C25 123.2(6)
C33 C28 C25 120.4(6)
C30 C29 C28 122.2(7)
C30 C29 H17 118.9
C28 C29 H17 118.9
C29 C30 C31 121.2(7)
C29 C30 H18 119.4
C31 C30 H18 119.4
C32 C31 C30 115.2(7)
C32 C31 C34 122.1(6)
C30 C31 C34 121.2(6)
C33 C32 C31 122.5(7)
C33 C32 H19 118.7
C31 C32 H19 118.7
C32 C33 C28 122.1(7)
C32 C33 H20 118.9
C28 C33 H20 118.9
C35 C34 C39 116.2(7)
C35 C34 C31 123.8(7)
C39 C34 C31 119.0(7)
C34 C35 C36 121.0(7)
C34 C35 H21 119.5
C36 C35 H21 119.5
C37 C36 C35 122.9(7)
C37 C36 H22 118.5
C35 C36 H22 118.5
C36 C37 C38 114.9(7)
C36 C37 C40 124.1(7)
C38 C37 C40 119.3(7)
C39 C38 C37 122.1(7)
C39 C38 H23 118.9
C37 C38 H23 118.9
C38 C39 C34 121.8(8)
C38 C39 H24 119.1
C34 C39 H24 119.1
C41 C40 C45 117.5(7)
C41 C40 C37 119.4(7)
C45 C40 C37 121.6(7)
C42 C41 C40 121.0(7)
C42 C41 H25 119.5
C40 C41 H25 119.5
C41 C42 C43 120.9(7)
C41 C42 H26 119.5
C43 C42 H26 119.5
C44 C43 C42 117.6(8)
C44 C43 C46 121.8(7)
C42 C43 C46 118.8(7)
C43 C44 C45 121.2(8)
C43 C44 H27 119.4
C45 C44 H27 119.4
C40 C45 C44 120.1(7)
C40 C45 H28 120.0
C44 C45 H28 120.0
C51 C46 C47 117.6(7)
C51 C46 C43 117.8(7)
C47 C46 C43 122.9(7)
C48 C47 C46 120.1(7)
C48 C47 H29 119.9
C46 C47 H29 119.9
C47 C48 C49 122.4(7)
C47 C48 H30 118.8
C49 C48 H30 118.8
C48 C49 C50 116.3(6)
C48 C49 C52 123.0(6)
C50 C49 C52 119.1(6)
C51 C50 C49 121.5(7)
C51 C50 H31 119.3
C49 C50 H31 119.3
C50 C51 C46 120.7(7)
C50 C51 H32 119.7
C46 C51 H32 119.7
C53 C52 C57 116.7(6)
C53 C52 C49 118.1(6)
C57 C52 C49 123.2(6)
C54 C53 C52 121.2(6)
C54 C53 H33 119.4
C52 C53 H33 119.4
C53 C54 C55 121.3(6)
C53 C54 H34 119.3
C55 C54 H34 119.3
C54 C55 C56 117.0(5)
C54 C55 C4 117.9(5)
C56 C55 C4 122.9(5)
C57 C56 C55 120.3(6)
C57 C56 H35 119.9
C55 C56 H35 119.9
C56 C57 C52 121.7(6)
C56 C57 H36 119.2
C52 C57 H36 119.2
C59 C58 H37 109.5
C59 C58 H38 109.5
H37 C58 H38 109.5
C59 C58 H39 109.5
H37 C58 H39 109.5
H38 C58 H39 109.5
C58 C59 C60 109.3(11)
C58 C59 H40 109.8
C60 C59 H40 109.8
C58 C59 H41 109.8
C60 C59 H41 109.8
H40 C59 H41 108.3
C61 C60 C59 116.6(11)
C61 C60 H42 108.1
C59 C60 H42 108.1
C61 C60 H43 108.1
C59 C60 H43 108.1
H42 C60 H43 107.3
C60 C61 C62 114.4(13)
C60 C61 H44 108.7
C62 C61 H44 108.7
C60 C61 H45 108.7
C62 C61 H45 108.7
H44 C61 H45 107.6
C61 C62 H46 109.5
C61 C62 H47 109.5
H46 C62 H47 109.5
C61 C62 H48 109.5
H46 C62 H48 109.5
H47 C62 H48 109.5
C64 C63 H49 109.5
C64 C63 H50 109.5
H49 C63 H50 109.5
C64 C63 H51 109.5
H49 C63 H51 109.5
H50 C63 H51 109.5
C65 C64 C63 112.2(14)
C65 C64 H52 109.2
C63 C64 H52 109.2
C65 C64 H53 109.2
C63 C64 H53 109.2
H52 C64 H53 107.9
C64 C65 C66 110.3(15)
C64 C65 H54 109.6
C66 C65 H54 109.6
C64 C65 H55 109.6
C66 C65 H55 109.6
H54 C65 H55 108.1
C67 C66 C65 111.3(16)
C67 C66 H56 109.4
C65 C66 H56 109.4
C67 C66 H57 109.4
C65 C66 H57 109.4
H56 C66 H57 108.0
C66 C67 H58 109.5
C66 C67 H59 109.5
H58 C67 H59 109.5
C66 C67 H60 109.5
H58 C67 H60 109.5
H59 C67 H60 109.5

loop_
_geom_bond_atom_site_label_1
_geom_bond_atom_site_label_2
_geom_bond_distance
Cr1 C3 1.842(7)
Cr1 C1 1.843(7)
Cr1 C2 1.853(7)
Cr1 C9 2.198(6)
Cr1 C8 2.208(6)
Cr1 C5 2.216(6)
Cr1 C6 2.253(6)
Cr1 C4 2.278(6)
Cr1 C7 2.293(6)
C1 O1 1.159(8)
C2 O2 1.149(7)
C3 O3 1.161(7)
C4 C5 1.416(8)
C4 C9 1.426(8)
C4 C55 1.484(8)
C5 C6 1.403(8)
C5 H1 1.0000
C6 C7 1.391(8)
C6 H2 1.0000
C7 C8 1.430(8)
C7 C10 1.490(9)
C8 C9 1.391(8)
C8 H3 1.0000
C9 H4 1.0000
C10 C15 1.385(8)
C10 C11 1.405(8)
C11 C12 1.384(9)
C11 H5 0.9500
C12 C13 1.391(9)
C12 H6 0.9500
C13 C14 1.404(9)
C13 C16 1.484(9)
C14 C15 1.369(8)
C14 H7 0.9500
C15 H8 0.9500
C16 C21 1.389(9)
C16 C17 1.406(9)
C17 C18 1.372(9)
C17 H9 0.9500
C18 C19 1.404(9)
C18 H10 0.9500
C19 C20 1.413(9)
C19 C22 1.474(10)
C20 C21 1.383(9)
C20 H11 0.9500
C21 H12 0.9500
C22 C23 1.404(9)
C22 C27 1.405(9)
C23 C24 1.385(10)
C23 H13 0.9500
C24 C25 1.406(9)
C24 H14 0.9500
C25 C26 1.399(9)
C25 C28 1.468(10)
C26 C27 1.380(10)
C26 H15 0.9500
C27 H16 0.9500
C28 C29 1.394(10)
C28 C33 1.399(10)
C29 C30 1.377(10)
C29 H17 0.9500
C30 C31 1.411(9)
C30 H18 0.9500
C31 C32 1.394(10)
C31 C34 1.479(10)
C32 C33 1.358(10)
C32 H19 0.9500
C33 H20 0.9500
C34 C35 1.366(10)
C34 C39 1.402(10)
C35 C36 1.396(11)
C35 H21 0.9500
C36 C37 1.386(10)
C36 H22 0.9500
C37 C38 1.390(11)
C37 C40 1.480(11)
C38 C39 1.376(11)
C38 H23 0.9500
C39 H24 0.9500
C40 C41 1.394(10)
C40 C45 1.402(10)
C41 C42 1.383(11)
C41 H25 0.9500
C42 C43 1.399(11)
C42 H26 0.9500
C43 C44 1.380(10)
C43 C46 1.510(10)
C44 C45 1.404(11)
C44 H27 0.9500
C45 H28 0.9500
C46 C51 1.397(10)
C46 C47 1.408(10)
C47 C48 1.373(10)
C47 H29 0.9500
C48 C49 1.395(10)
C48 H30 0.9500
C49 C50 1.401(9)
C49 C52 1.478(9)
C50 C51 1.384(10)
C50 H31 0.9500
C51 H32 0.9500
C52 C53 1.389(8)
C52 C57 1.398(9)
C53 C54 1.373(8)
C53 H33 0.9500
C54 C55 1.387(8)
C54 H34 0.9500
C55 C56 1.411(8)
C56 C57 1.369(9)
C56 H35 0.9500
C57 H36 0.9500
C58 C59 1.529(14)
C58 H37 0.9800
C58 H38 0.9800
C58 H39 0.9800
C59 C60 1.552(13)
C59 H40 0.9900
C59 H41 0.9900
C60 C61 1.443(14)
C60 H42 0.9900
C60 H43 0.9900
C61 C62 1.547(14)
C61 H44 0.9900
C61 H45 0.9900
C62 H46 0.9800
C62 H47 0.9800
C62 H48 0.9800
C63 C64 1.550(14)
C63 H49 0.9800
C63 H50 0.9800
C63 H51 0.9800
C64 C65 1.534(16)
C64 H52 0.9900
C64 H53 0.9900
C65 C66 1.594(16)
C65 H54 0.9900
C65 H55 0.9900
C66 C67 1.541(17)
C66 H56 0.9900
C66 H57 0.9900
C67 H58 0.9800
C67 H59 0.9800
C67 H60 0.9800

loop_
_geom_torsion_atom_site_label_1
_geom_torsion_atom_site_label_2
_geom_torsion_atom_site_label_3
_geom_torsion_atom_site_label_4
_geom_torsion
C3 Cr1 C4 C5 -100.3(8)
C1 Cr1 C4 C5 149.5(4)
C2 Cr1 C4 C5 59.9(4)
C9 Cr1 C4 C5 -132.2(5)
C8 Cr1 C4 C5 -102.7(4)
C6 Cr1 C4 C5 -29.8(3)
C7 Cr1 C4 C5 -65.4(4)
C3 Cr1 C4 C9 31.9(9)
C1 Cr1 C4 C9 -78.3(4)
C2 Cr1 C4 C9 -167.9(4)
C8 Cr1 C4 C9 29.5(3)
C5 Cr1 C4 C9 132.2(5)
C6 Cr1 C4 C9 102.4(4)
C7 Cr1 C4 C9 66.8(3)
C3 Cr1 C4 C55 141.1(8)
C1 Cr1 C4 C55 30.9(7)
C2 Cr1 C4 C55 -58.6(7)
C9 Cr1 C4 C55 109.2(8)
C8 Cr1 C4 C55 138.7(7)
C5 Cr1 C4 C55 -118.5(8)
C6 Cr1 C4 C55 -148.3(8)
C7 Cr1 C4 C55 176.0(7)
C9 C4 C5 C6 7.6(8)
C55 C4 C5 C6 -159.6(5)
Cr1 C4 C5 C6 58.2(5)
C9 C4 C5 Cr1 -50.6(5)
C55 C4 C5 Cr1 142.2(5)
C3 Cr1 C5 C6 20.6(6)
C1 Cr1 C5 C6 -168.2(4)
C2 Cr1 C5 C6 104.4(4)
C9 Cr1 C5 C6 -101.5(4)
C8 Cr1 C5 C6 -64.8(3)
C4 Cr1 C5 C6 -130.6(5)
C7 Cr1 C5 C6 -28.2(3)
C3 Cr1 C5 C4 151.2(4)
C1 Cr1 C5 C4 -37.6(5)
C2 Cr1 C5 C4 -125.0(4)
C9 Cr1 C5 C4 29.1(3)
C8 Cr1 C5 C4 65.8(3)
C6 Cr1 C5 C4 130.6(5)
C7 Cr1 C5 C4 102.4(4)
C4 C5 C6 C7 -2.9(8)
Cr1 C5 C6 C7 55.7(5)
C4 C5 C6 Cr1 -58.6(5)
C3 Cr1 C6 C7 60.4(4)
C1 Cr1 C6 C7 -104.6(8)
C2 Cr1 C6 C7 150.0(4)
C9 Cr1 C6 C7 -65.6(4)
C8 Cr1 C6 C7 -28.8(3)
C5 Cr1 C6 C7 -132.5(5)
C4 Cr1 C6 C7 -102.6(4)
C3 Cr1 C6 C5 -167.1(4)
C1 Cr1 C6 C5 27.8(8)
C2 Cr1 C6 C5 -77.5(4)
C9 Cr1 C6 C5 66.9(3)
C8 Cr1 C6 C5 103.6(4)
C4 Cr1 C6 C5 29.9(3)
C7 Cr1 C6 C5 132.5(5)
C5 C6 C7 C8 -3.6(8)
Cr1 C6 C7 C8 50.6(5)
C5 C6 C7 C10 162.0(5)
Cr1 C6 C7 C10 -143.8(6)
C5 C6 C7 Cr1 -54.1(5)
C3 Cr1 C7 C6 -124.0(4)
C1 Cr1 C7 C6 143.0(4)
C2 Cr1 C7 C6 -38.5(5)
C9 Cr1 C7 C6 103.0(4)
C8 Cr1 C7 C6 133.0(5)
C5 Cr1 C7 C6 28.9(3)
C4 Cr1 C7 C6 65.7(3)
C3 Cr1 C7 C8 103.0(4)
C1 Cr1 C7 C8 10.1(6)
C2 Cr1 C7 C8 -171.5(4)
C9 Cr1 C7 C8 -30.0(3)
C5 Cr1 C7 C8 -104.1(4)
C6 Cr1 C7 C8 -133.0(5)
C4 Cr1 C7 C8 -67.3(3)
C3 Cr1 C7 C10 -4.0(8)
C1 Cr1 C7 C10 -96.9(8)
C2 Cr1 C7 C10 81.6(8)
C9 Cr1 C7 C10 -136.9(8)
C8 Cr1 C7 C10 -107.0(8)
C5 Cr1 C7 C10 149.0(8)
C6 Cr1 C7 C10 120.0(9)
C4 Cr1 C7 C10 -174.3(8)
C6 C7 C8 C9 5.2(9)
C10 C7 C8 C9 -161.2(5)
Cr1 C7 C8 C9 56.8(5)
C6 C7 C8 Cr1 -51.6(5)
C10 C7 C8 Cr1 142.0(5)
C3 Cr1 C8 C9 151.0(4)
C1 Cr1 C8 C9 55.8(4)
C2 Cr1 C8 C9 -106.3(9)
C5 Cr1 C8 C9 -66.2(3)
C6 Cr1 C8 C9 -102.5(4)
C4 Cr1 C8 C9 -29.7(3)
C7 Cr1 C8 C9 -130.3(5)
C3 Cr1 C8 C7 -78.7(4)
C1 Cr1 C8 C7 -173.8(4)
C2 Cr1 C8 C7 24.0(10)
C9 Cr1 C8 C7 130.3(5)
C5 Cr1 C8 C7 64.1(3)
C6 Cr1 C8 C7 27.9(3)
C4 Cr1 C8 C7 100.6(4)
C7 C8 C9 C4 -0.3(9)
Cr1 C8 C9 C4 58.2(5)
C7 C8 C9 Cr1 -58.5(5)
C5 C4 C9 C8 -5.9(8)
C55 C4 C9 C8 161.9(5)
Cr1 C4 C9 C8 -57.0(5)
C5 C4 C9 Cr1 51.0(5)
C55 C4 C9 Cr1 -141.1(5)
C3 Cr1 C9 C8 -37.5(5)
C1 Cr1 C9 C8 -127.7(4)
C2 Cr1 C9 C8 151.3(4)
C5 Cr1 C9 C8 102.3(4)
C6 Cr1 C9 C8 65.6(3)
C4 Cr1 C9 C8 131.2(5)
C7 Cr1 C9 C8 30.1(3)
C3 Cr1 C9 C4 -168.7(4)
C1 Cr1 C9 C4 101.2(4)
C2 Cr1 C9 C4 20.1(6)
C8 Cr1 C9 C4 -131.2(5)
C5 Cr1 C9 C4 -28.8(3)
C6 Cr1 C9 C4 -65.5(3)
C7 Cr1 C9 C4 -101.0(4)
C6 C7 C10 C15 -40.6(8)
C8 C7 C10 C15 125.2(6)
Cr1 C7 C10 C15 -144.1(6)
C6 C7 C10 C11 155.9(6)
C8 C7 C10 C11 -38.4(8)
Cr1 C7 C10 C11 52.3(10)
C15 C10 C11 C12 -6.2(9)
C7 C10 C11 C12 157.2(6)
C10 C11 C12 C13 -2.2(10)
C11 C12 C13 C14 8.7(9)
C11 C12 C13 C16 -159.1(6)
C12 C13 C14 C15 -6.9(9)
C16 C13 C14 C15 161.6(6)
C13 C14 C15 C10 -1.5(9)
C11 C10 C15 C14 8.0(9)
C7 C10 C15 C14 -156.5(6)
C12 C13 C16 C21 34.0(9)
C14 C13 C16 C21 -133.6(6)
C12 C13 C16 C17 -161.3(6)
C14 C13 C16 C17 31.1(9)
C21 C16 C17 C18 11.0(9)
C13 C16 C17 C18 -154.4(6)
C16 C17 C18 C19 1.4(10)
C17 C18 C19 C20 -12.6(9)
C17 C18 C19 C22 150.7(6)
C18 C19 C20 C21 11.4(9)
C22 C19 C20 C21 -152.3(6)
C19 C20 C21 C16 1.0(10)
C17 C16 C21 C20 -12.1(9)
C13 C16 C21 C20 153.4(6)
C18 C19 C22 C23 -29.0(9)
C20 C19 C22 C23 133.8(6)
C18 C19 C22 C27 168.6(6)
C20 C19 C22 C27 -28.6(9)
C27 C22 C23 C24 9.6(9)
C19 C22 C23 C24 -154.5(6)
C22 C23 C24 C25 0.2(10)
C23 C24 C25 C26 -9.9(10)
C23 C24 C25 C28 156.8(6)
C24 C25 C26 C27 9.5(9)
C28 C25 C26 C27 -156.6(6)
C25 C26 C27 C22 0.5(10)
C23 C22 C27 C26 -10.0(9)
C19 C22 C27 C26 152.6(6)
C26 C25 C28 C29 -168.1(6)
C24 C25 C28 C29 26.1(9)
C26 C25 C28 C33 25.2(10)
C24 C25 C28 C33 -140.7(7)
C33 C28 C29 C30 11.8(10)
C25 C28 C29 C30 -155.6(6)
C28 C29 C30 C31 -2.8(10)
C29 C30 C31 C32 -8.2(9)
C29 C30 C31 C34 158.6(6)
C30 C31 C32 C33 10.1(10)
C34 C31 C32 C33 -156.6(7)
C31 C32 C33 C28 -1.0(12)
C29 C28 C33 C32 -10.0(10)
C25 C28 C33 C32 157.8(7)
C32 C31 C34 C35 176.0(7)
C30 C31 C34 C35 10.1(10)
C32 C31 C34 C39 8.3(10)
C30 C31 C34 C39 -157.6(7)
C39 C34 C35 C36 9.0(11)
C31 C34 C35 C36 -159.0(7)
C34 C35 C36 C37 -0.8(13)
C35 C36 C37 C38 -7.3(11)
C35 C36 C37 C40 158.0(8)
C36 C37 C38 C39 7.0(12)
C40 C37 C38 C39 -159.1(8)
C37 C38 C39 C34 1.2(14)
C35 C34 C39 C38 -9.3(12)
C31 C34 C39 C38 159.3(8)
C36 C37 C40 C41 -31.1(10)
C38 C37 C40 C41 133.5(8)
C36 C37 C40 C45 163.1(7)
C38 C37 C40 C45 -32.2(10)
C45 C40 C41 C42 10.6(10)
C37 C40 C41 C42 -155.7(7)
C40 C41 C42 C43 0.0(11)
C41 C42 C43 C44 -10.3(10)
C41 C42 C43 C46 154.6(7)
C42 C43 C44 C45 9.7(10)
C46 C43 C44 C45 -154.7(7)
C41 C40 C45 C44 -11.1(10)
C37 C40 C45 C44 155.0(7)
C43 C44 C45 C40 0.9(11)
C44 C43 C46 C51 28.6(9)
C42 C43 C46 C51 -135.7(7)
C44 C43 C46 C47 -166.5(7)
C42 C43 C46 C47 29.3(9)
C51 C46 C47 C48 8.4(10)
C43 C46 C47 C48 -156.6(7)
C46 C47 C48 C49 1.1(11)
C47 C48 C49 C50 -10.3(10)
C47 C48 C49 C52 155.5(7)
C48 C49 C50 C51 10.2(9)
C52 C49 C50 C51 -156.1(6)
C49 C50 C51 C46 -1.1(10)
C47 C46 C51 C50 -8.3(10)
C43 C46 C51 C50 157.4(6)
C48 C49 C52 C53 -26.3(9)
C50 C49 C52 C53 139.1(6)
C48 C49 C52 C57 170.3(6)
C50 C49 C52 C57 -24.4(9)
C57 C52 C53 C54 11.2(9)
C49 C52 C53 C54 -153.3(6)
C52 C53 C54 C55 -0.6(9)
C53 C54 C55 C56 -10.4(9)
C53 C54 C55 C4 153.0(6)
C5 C4 C55 C54 34.3(8)
C9 C4 C55 C54 -132.7(6)
Cr1 C4 C55 C54 135.1(6)
C5 C4 C55 C56 -163.3(6)
C9 C4 C55 C56 29.7(8)
Cr1 C4 C55 C56 -62.5(9)
C54 C55 C56 C57 10.8(9)
C4 C55 C56 C57 -151.7(6)
C55 C56 C57 C52 -0.2(9)
C53 C52 C57 C56 -10.8(9)
C49 C52 C57 C56 152.9(6)
C58 C59 C60 C61 82.8(18)
C59 C60 C61 C62 59(2)
C63 C64 C65 C66 -177.3(18)
C64 C65 C66 C67 -167(2)
